data_7132269
loop_
_publ_author_name
'Gautam, Ritika'
'Kumar, Ashwini'
'Chaudhary, Ayushi'
'Agrahari, Bhumika'
'Chaudhary, Kajal'
'Kumar, Pooran'

_publ_section_title
;
 Concurrent Cu(II)-initiated Fenton-like Reaction and Glutathione
 Depletion to Escalate Chemodynamic Therapy
;
_journal_name_full 'Chemical Communications'
_journal_paper_doi 10.1039/D3CC04519F
_journal_year 2023
_chemical_absolute_configuration unk
_chemical_formula_moiety 'C26 H28 N3 O2, N O3, H2 O'
_chemical_formula_sum 'C26 H30 N4 O6'
_chemical_formula_weight 494.54
_chemical_name_systematic HL8
_space_group_crystal_system triclinic
_space_group_IT_number 1
_space_group_name_Hall 'P 1'
_space_group_name_H-M_alt 'P 1'
_atom_sites_solution_hydrogens mixed
_audit_creation_date 2023-03-27
_audit_creation_method
;
Olex2 1.2
(compiled 2018.05.29 svn.r3508 for OlexSys, GUI svn.r5506)
;
_audit_update_record
;
2023-03-27 deposited with the CCDC.	2023-10-26 downloaded from the CCDC.
;
_cell_angle_alpha 78.4470(10)
_cell_angle_beta 76.3600(10)
_cell_angle_gamma 89.9920(10)
_cell_formula_units_Z 1
_cell_length_a 5.3560(2)
_cell_length_b 10.9666(4)
_cell_length_c 11.0710(4)
_cell_measurement_reflns_used 4895
_cell_measurement_temperature 100
_cell_measurement_theta_max 28.26
_cell_measurement_theta_min 2.41
_cell_volume 618.38(4)
_computing_cell_refinement 'SAINT V8.40B (?, 2016)'
_computing_data_reduction 'SAINT V8.40B (?, 2016)'
_computing_molecular_graphics 'Olex2 (Dolomanov et al., 2009)'
_computing_publication_material 'Olex2 (Dolomanov et al., 2009)'
_computing_structure_refinement 'ShelXL (Sheldrick, 2015)'
_computing_structure_solution 'SHELXT 2018/2 (Sheldrick, 2018)'
_diffrn_ambient_temperature 100
_diffrn_measured_fraction_theta_full 0.997
_diffrn_measured_fraction_theta_max 0.996
_diffrn_measurement_device_type 'Bruker APEX-II CCD'
_diffrn_measurement_method '\f and \w scans'
_diffrn_radiation_type MoK\a
_diffrn_radiation_wavelength 0.71073
_diffrn_reflns_av_R_equivalents 0.0264
_diffrn_reflns_av_unetI/netI 0.0393
_diffrn_reflns_Laue_measured_fraction_full 0.997
_diffrn_reflns_Laue_measured_fraction_max 0.996
_diffrn_reflns_limit_h_max 7
_diffrn_reflns_limit_h_min -7
_diffrn_reflns_limit_k_max 14
_diffrn_reflns_limit_k_min -14
_diffrn_reflns_limit_l_max 14
_diffrn_reflns_limit_l_min -14
_diffrn_reflns_number 10625
_diffrn_reflns_point_group_measured_fraction_full 0.853
_diffrn_reflns_point_group_measured_fraction_max 0.818
_diffrn_reflns_theta_full 25.242
_diffrn_reflns_theta_max 28.290
_diffrn_reflns_theta_min 1.934
_exptl_absorpt_coefficient_mu 0.096
_exptl_absorpt_correction_T_max 0.7457
_exptl_absorpt_correction_T_min 0.6917
_exptl_absorpt_correction_type none
_exptl_absorpt_process_details
;
SADABS-2016/2 (Bruker,2016/2) was used for absorption correction.
wR2(int) was 0.1320 before and 0.0446 after correction.
The Ratio of minimum to maximum transmission is 0.9276.
The \l/2 correction factor is Not present.
;
_exptl_crystal_colour brown
_exptl_crystal_colour_primary brown
_exptl_crystal_density_diffrn 1.328
_exptl_crystal_description needle
_exptl_crystal_F_000 262
_exptl_crystal_size_max 0.26
_exptl_crystal_size_mid 0.25
_exptl_crystal_size_min 0.18
_refine_diff_density_max 0.519
_refine_diff_density_min -0.207
_refine_diff_density_rms 0.044
_refine_ls_abs_structure_details
;
 Flack x determined using 1589 quotients [(I+)-(I-)]/[(I+)+(I-)]
 (Parsons, Flack and Wagner, Acta Cryst. B69 (2013) 249-259).
;
_refine_ls_abs_structure_Flack 0.3(5)
_refine_ls_extinction_method none
_refine_ls_goodness_of_fit_ref 1.042
_refine_ls_hydrogen_treatment mixed
_refine_ls_matrix_type full
_refine_ls_number_parameters 339
_refine_ls_number_reflns 5021
_refine_ls_number_restraints 3
_refine_ls_restrained_S_all 1.041
_refine_ls_R_factor_all 0.0442
_refine_ls_R_factor_gt 0.0394
_refine_ls_shift/su_max 0.000
_refine_ls_shift/su_mean 0.000
_refine_ls_structure_factor_coef Fsqd
_refine_ls_weighting_details 'w=1/[\s^2^(Fo^2^)+(0.0493P)^2^+0.1097P] where P=(Fo^2^+2Fc^2^)/3'
_refine_ls_weighting_scheme calc
_refine_ls_wR_factor_gt 0.0931
_refine_ls_wR_factor_ref 0.0962
_reflns_Friedel_coverage 0.642
_reflns_Friedel_fraction_full 0.710
_reflns_Friedel_fraction_max 0.639
_reflns_number_gt 4621
_reflns_number_total 5021
_reflns_threshold_expression 'I > 2\s(I)'
_cod_data_source_file d3cc04519f3.cif
_cod_data_source_block HL8_o_0m_a
_cod_database_code 7132269
_shelx_shelxl_version_number 2016/4
_shelx_space_group_comment
;
The symmetry employed for this shelxl refinement is uniquely defined
by the following loop, which should always be used as a source of
symmetry information in preference to the above space-group names.
They are only intended as comments.
;
_shelx_estimated_absorpt_t_max 0.983
_shelx_estimated_absorpt_t_min 0.976
_olex2_refinement_description
;
1. Fixed Uiso
 At 1.2 times of:
  All C(H) groups, All C(H,H) groups
 At 1.5 times of:
  All C(H,H,H) groups, All O(H) groups
2.a Free rotating group:
 O3(H3A)
2.b Ternary CH refined with riding coordinates:
 C15(H15)
2.c Secondary CH2 refined with riding coordinates:
 C25(H25A,H25B), C23(H23A,H23B)
2.d Aromatic/amide H refined with riding coordinates:
 C2(H2A), C4(H4), C5(H5), C21(H21), C17(H17), C9(H9), C7(H7), C11(H11),
 C12(H12), C10(H10), C19(H19), C20(H20), C18(H18)
2.e Idealised Me refined as rotating group:
 C24(H24A,H24B,H24C), C26(H26A,H26B,H26C), C22(H22A,H22B,H22C)
;
_olex2_submission_special_instructions 'No special instructions were received'

loop_
_space_group_symop_operation_xyz
'x, y, z'

loop_
_atom_site_label
_atom_site_type_symbol
_atom_site_fract_x
_atom_site_fract_y
_atom_site_fract_z
_atom_site_U_iso_or_equiv
_atom_site_adp_type
_atom_site_occupancy
_atom_site_site_symmetry_order
_atom_site_calc_flag
_atom_site_refinement_flags_posn
_atom_site_refinement_flags_adp
_atom_site_refinement_flags_occupancy
_atom_site_disorder_assembly
_atom_site_disorder_group
O1 O 0.4570(3) 0.37676(16) 0.54135(16) 0.0176(4) Uani 1 1 d . . . . .
O2 O 0.7757(3) 0.65105(16) 0.47414(16) 0.0188(4) Uani 1 1 d . . . . .
O5 O 1.2534(4) 0.40533(19) 0.09692(18) 0.0271(4) Uani 1 1 d . . . . .
N3 N -0.3012(4) 0.10384(18) 0.68851(19) 0.0158(4) Uani 1 1 d . . . . .
N1 N 0.6147(4) 0.48226(17) 0.70997(19) 0.0141(4) Uani 1 1 d . . . . .
O6 O 0.8436(4) 0.3642(2) 0.13056(19) 0.0313(5) Uani 1 1 d . . . . .
N2 N 1.2113(4) 0.64863(19) 0.4266(2) 0.0169(4) Uani 1 1 d . . . . .
N4 N 1.0378(4) 0.3794(2) 0.1707(2) 0.0232(5) Uani 1 1 d . . . . .
C14 C 0.9806(5) 0.6428(2) 0.5080(2) 0.0151(5) Uani 1 1 d . . . . .
C25 C -0.2970(5) 0.0873(2) 0.5585(2) 0.0187(5) Uani 1 1 d . . . . .
H25A H -0.231145 0.166034 0.497577 0.022 Uiso 1 1 calc R . . . .
H25B H -0.475192 0.070066 0.553403 0.022 Uiso 1 1 calc R . . . .
C15 C 1.2441(5) 0.6822(2) 0.2882(2) 0.0166(5) Uani 1 1 d . . . . .
H15 H 1.093681 0.645812 0.266070 0.020 Uiso 1 1 calc R . . . .
C13 C 0.9830(4) 0.6299(2) 0.6457(2) 0.0152(5) Uani 1 1 d . . . . .
C6 C 0.2438(4) 0.3382(2) 0.7593(2) 0.0135(4) Uani 1 1 d . . . . .
C16 C 1.2544(5) 0.8233(2) 0.2439(2) 0.0177(5) Uani 1 1 d . . . . .
C8 C 0.7929(4) 0.5567(2) 0.7437(2) 0.0142(5) Uani 1 1 d . . . . .
C2 C 0.0792(5) 0.2416(2) 0.6119(2) 0.0154(5) Uani 1 1 d . . . . .
H2A H 0.092902 0.229834 0.527881 0.018 Uiso 1 1 calc R . . . .
C1 C 0.2599(5) 0.3189(2) 0.6342(2) 0.0146(5) Uani 1 1 d . . . . .
C3 C -0.1249(4) 0.1800(2) 0.7107(2) 0.0146(5) Uani 1 1 d . . . . .
C4 C -0.1422(5) 0.2002(2) 0.8368(2) 0.0155(5) Uani 1 1 d . . . . .
H4 H -0.277694 0.160088 0.905317 0.019 Uiso 1 1 calc R . . . .
C5 C 0.0355(4) 0.2768(2) 0.8579(2) 0.0148(5) Uani 1 1 d . . . . .
H5 H 0.019855 0.289820 0.941625 0.018 Uiso 1 1 calc R . . . .
C21 C 1.1005(5) 0.8794(3) 0.1656(3) 0.0236(6) Uani 1 1 d . . . . .
H21 H 0.980749 0.829868 0.142705 0.028 Uiso 1 1 calc R . . . .
C17 C 1.4273(5) 0.8976(2) 0.2770(3) 0.0217(5) Uani 1 1 d . . . . .
H17 H 1.533614 0.860254 0.330339 0.026 Uiso 1 1 calc R . . . .
C9 C 0.7920(5) 0.5538(2) 0.8704(2) 0.0160(5) Uani 1 1 d . . . . .
H9 H 0.663704 0.504734 0.936484 0.019 Uiso 1 1 calc R . . . .
C24 C -0.3620(5) -0.0830(2) 0.8661(3) 0.0227(5) Uani 1 1 d . . . . .
H24A H -0.285793 -0.137690 0.808662 0.034 Uiso 1 1 calc GR . . . .
H24B H -0.492947 -0.130787 0.937231 0.034 Uiso 1 1 calc GR . . . .
H24C H -0.227626 -0.049329 0.898626 0.034 Uiso 1 1 calc GR . . . .
C7 C 0.4173(4) 0.4144(2) 0.7912(2) 0.0146(5) Uani 1 1 d . . . . .
H7 H 0.391654 0.417889 0.878272 0.017 Uiso 1 1 calc R . . . .
C23 C -0.4863(5) 0.0239(2) 0.7941(3) 0.0185(5) Uani 1 1 d . . . . .
H23A H -0.619579 -0.010994 0.760290 0.022 Uiso 1 1 calc R . . . .
H23B H -0.572702 0.075469 0.854088 0.022 Uiso 1 1 calc R . . . .
C11 C 1.1679(5) 0.6947(2) 0.8040(2) 0.0186(5) Uani 1 1 d . . . . .
H11 H 1.295074 0.741652 0.824719 0.022 Uiso 1 1 calc R . . . .
C12 C 1.1690(5) 0.6974(2) 0.6781(2) 0.0179(5) Uani 1 1 d . . . . .
H12 H 1.299001 0.746079 0.612639 0.022 Uiso 1 1 calc R . . . .
C26 C -0.1324(6) -0.0174(3) 0.5197(3) 0.0286(6) Uani 1 1 d . . . . .
H26A H -0.130874 -0.021002 0.431842 0.043 Uiso 1 1 calc GR . . . .
H26B H -0.203661 -0.096703 0.575893 0.043 Uiso 1 1 calc GR . . . .
H26C H 0.043600 -0.002090 0.526417 0.043 Uiso 1 1 calc GR . . . .
C10 C 0.9784(5) 0.6225(2) 0.8997(2) 0.0182(5) Uani 1 1 d . . . . .
H10 H 0.976684 0.620319 0.986138 0.022 Uiso 1 1 calc R . . . .
C19 C 1.2938(6) 1.0805(3) 0.1535(3) 0.0315(7) Uani 1 1 d . . . . .
H19 H 1.308540 1.168064 0.121904 0.038 Uiso 1 1 calc R . . . .
C22 C 1.4880(5) 0.6273(2) 0.2233(3) 0.0212(5) Uani 1 1 d . . . . .
H22A H 1.635675 0.658554 0.248201 0.032 Uiso 1 1 calc GR . . . .
H22B H 1.513295 0.651658 0.130948 0.032 Uiso 1 1 calc GR . . . .
H22C H 1.472015 0.536195 0.248990 0.032 Uiso 1 1 calc GR . . . .
C20 C 1.1209(6) 1.0078(3) 0.1204(3) 0.0310(7) Uani 1 1 d . . . . .
H20 H 1.015561 1.045444 0.066723 0.037 Uiso 1 1 calc R . . . .
C18 C 1.4458(6) 1.0257(3) 0.2328(3) 0.0294(6) Uani 1 1 d . . . . .
H18 H 1.562644 1.075839 0.256967 0.035 Uiso 1 1 calc R . . . .
H2 H 1.362(7) 0.637(3) 0.458(3) 0.032(9) Uiso 1 1 d . . . . .
O3 O 0.4566(4) 0.29422(18) 0.34537(18) 0.0231(4) Uani 1 1 d . . . . .
H3A H 0.592049 0.320013 0.284253 0.035 Uiso 1 1 d G . . . .
H3B H 0.345(7) 0.326(3) 0.319(4) 0.034(10) Uiso 1 1 d . . . . .
O4 O 1.0116(4) 0.3671(3) 0.2879(2) 0.0489(7) Uani 1 1 d . . . . .

loop_
_atom_site_aniso_label
_atom_site_aniso_U_11
_atom_site_aniso_U_22
_atom_site_aniso_U_33
_atom_site_aniso_U_23
_atom_site_aniso_U_13
_atom_site_aniso_U_12
O1 0.0175(8) 0.0198(8) 0.0135(8) -0.0024(7) -0.0009(7) -0.0057(7)
O2 0.0163(8) 0.0234(8) 0.0157(9) -0.0007(7) -0.0048(7) -0.0003(7)
O5 0.0225(10) 0.0377(11) 0.0179(10) -0.0039(8) -0.0003(8) -0.0025(8)
N3 0.0133(10) 0.0167(9) 0.0164(10) -0.0029(8) -0.0017(8) -0.0015(8)
N1 0.0148(10) 0.0121(9) 0.0149(10) -0.0017(7) -0.0032(8) -0.0003(7)
O6 0.0206(10) 0.0568(13) 0.0180(10) -0.0084(9) -0.0068(8) 0.0032(9)
N2 0.0151(10) 0.0195(10) 0.0134(10) 0.0007(8) -0.0021(8) 0.0002(8)
N4 0.0230(12) 0.0302(12) 0.0169(11) -0.0060(9) -0.0048(9) 0.0042(9)
C14 0.0171(11) 0.0116(10) 0.0146(11) 0.0005(8) -0.0027(9) -0.0015(8)
C25 0.0187(12) 0.0203(11) 0.0189(13) -0.0047(9) -0.0074(10) -0.0022(9)
C15 0.0166(11) 0.0193(11) 0.0136(11) -0.0036(9) -0.0030(9) -0.0007(9)
C13 0.0147(11) 0.0133(10) 0.0172(12) -0.0011(9) -0.0045(9) 0.0024(9)
C6 0.0135(10) 0.0127(10) 0.0135(11) -0.0009(8) -0.0031(9) 0.0004(8)
C16 0.0154(11) 0.0210(11) 0.0138(11) -0.0027(9) 0.0012(9) 0.0027(9)
C8 0.0141(11) 0.0130(10) 0.0154(12) -0.0021(9) -0.0040(9) 0.0013(9)
C2 0.0167(11) 0.0167(11) 0.0127(11) -0.0029(9) -0.0036(9) -0.0002(9)
C1 0.0169(12) 0.0128(10) 0.0132(12) -0.0019(9) -0.0022(9) 0.0016(9)
C3 0.0142(11) 0.0122(10) 0.0169(11) -0.0025(9) -0.0036(9) 0.0029(9)
C4 0.0148(11) 0.0153(11) 0.0139(11) -0.0011(9) -0.0003(9) 0.0013(9)
C5 0.0177(12) 0.0141(10) 0.0117(11) -0.0013(9) -0.0028(9) 0.0026(9)
C21 0.0207(13) 0.0271(13) 0.0195(13) 0.0014(10) -0.0030(11) 0.0017(10)
C17 0.0209(13) 0.0205(12) 0.0238(13) -0.0059(10) -0.0045(11) 0.0036(10)
C9 0.0155(11) 0.0153(11) 0.0164(12) -0.0030(9) -0.0022(9) 0.0012(9)
C24 0.0246(13) 0.0178(12) 0.0241(13) -0.0001(10) -0.0065(11) -0.0025(10)
C7 0.0166(11) 0.0145(10) 0.0125(11) -0.0022(9) -0.0039(9) 0.0034(9)
C23 0.0145(11) 0.0173(11) 0.0212(12) -0.0019(9) -0.0014(10) -0.0027(9)
C11 0.0161(12) 0.0176(11) 0.0251(13) -0.0073(10) -0.0082(10) 0.0000(9)
C12 0.0140(11) 0.0178(11) 0.0210(13) -0.0021(9) -0.0036(10) -0.0006(9)
C26 0.0341(16) 0.0286(14) 0.0267(15) -0.0123(11) -0.0087(12) 0.0067(12)
C10 0.0201(12) 0.0196(11) 0.0168(12) -0.0054(9) -0.0067(10) 0.0037(10)
C19 0.0322(16) 0.0197(13) 0.0316(16) 0.0020(11) 0.0080(13) 0.0068(11)
C22 0.0218(13) 0.0193(11) 0.0209(13) -0.0054(10) -0.0009(10) 0.0019(10)
C20 0.0266(15) 0.0323(15) 0.0243(15) 0.0086(12) 0.0009(12) 0.0098(12)
C18 0.0295(15) 0.0209(13) 0.0344(16) -0.0066(11) 0.0000(13) -0.0007(11)
O3 0.0260(10) 0.0273(10) 0.0144(9) -0.0026(7) -0.0029(8) -0.0042(8)
O4 0.0254(11) 0.108(2) 0.0156(11) -0.0168(12) -0.0053(9) -0.0030(12)

loop_
_atom_type_symbol
_atom_type_description
_atom_type_scat_dispersion_real
_atom_type_scat_dispersion_imag
_atom_type_scat_source
C C 0.0033 0.0016 'International Tables Vol C Tables 4.2.6.8 and 6.1.1.4'
H H 0.0000 0.0000 'International Tables Vol C Tables 4.2.6.8 and 6.1.1.4'
N N 0.0061 0.0033 'International Tables Vol C Tables 4.2.6.8 and 6.1.1.4'
O O 0.0106 0.0060 'International Tables Vol C Tables 4.2.6.8 and 6.1.1.4'

loop_
_geom_angle_atom_site_label_1
_geom_angle_atom_site_label_2
_geom_angle_atom_site_label_3
_geom_angle
_geom_angle_site_symmetry_1
_geom_angle_site_symmetry_3
_geom_angle_publ_flag
C3 N3 C25 121.6(2) . . ?
C3 N3 C23 121.0(2) . . ?
C23 N3 C25 117.13(19) . . ?
C7 N1 C8 125.1(2) . . ?
C14 N2 C15 122.2(2) . . ?
C14 N2 H2 120(2) . . ?
C15 N2 H2 118(2) . . ?
O5 N4 O6 121.2(2) . . ?
O5 N4 O4 120.3(2) . . ?
O6 N4 O4 118.5(2) . . ?
O2 C14 N2 123.3(2) . . ?
O2 C14 C13 120.8(2) . . ?
N2 C14 C13 115.8(2) . . ?
N3 C25 H25A 108.9 . . ?
N3 C25 H25B 108.9 . . ?
N3 C25 C26 113.4(2) . . ?
H25A C25 H25B 107.7 . . ?
C26 C25 H25A 108.9 . . ?
C26 C25 H25B 108.9 . . ?
N2 C15 H15 108.7 . . ?
N2 C15 C16 110.34(19) . . ?
N2 C15 C22 109.3(2) . . ?
C16 C15 H15 108.7 . . ?
C22 C15 H15 108.7 . . ?
C22 C15 C16 111.0(2) . . ?
C8 C13 C14 121.7(2) . . ?
C12 C13 C14 119.4(2) . . ?
C12 C13 C8 118.8(2) . . ?
C5 C6 C1 117.6(2) . . ?
C7 C6 C1 124.4(2) . . ?
C7 C6 C5 118.0(2) . . ?
C21 C16 C15 120.9(2) . . ?
C21 C16 C17 118.9(2) . . ?
C17 C16 C15 120.1(2) . . ?
C13 C8 N1 118.4(2) . . ?
C9 C8 N1 121.6(2) . . ?
C9 C8 C13 119.9(2) . . ?
C1 C2 H2A 119.2 . . ?
C1 C2 C3 121.6(2) . . ?
C3 C2 H2A 119.2 . . ?
O1 C1 C6 117.4(2) . . ?
O1 C1 C2 122.2(2) . . ?
C2 C1 C6 120.3(2) . . ?
N3 C3 C2 121.5(2) . . ?
N3 C3 C4 120.5(2) . . ?
C2 C3 C4 118.0(2) . . ?
C3 C4 H4 120.0 . . ?
C5 C4 C3 120.0(2) . . ?
C5 C4 H4 120.0 . . ?
C6 C5 H5 118.8 . . ?
C4 C5 C6 122.4(2) . . ?
C4 C5 H5 118.8 . . ?
C16 C21 H21 119.8 . . ?
C16 C21 C20 120.4(3) . . ?
C20 C21 H21 119.8 . . ?
C16 C17 H17 119.7 . . ?
C18 C17 C16 120.6(2) . . ?
C18 C17 H17 119.7 . . ?
C8 C9 H9 120.0 . . ?
C10 C9 C8 120.0(2) . . ?
C10 C9 H9 120.0 . . ?
H24A C24 H24B 109.5 . . ?
H24A C24 H24C 109.5 . . ?
H24B C24 H24C 109.5 . . ?
C23 C24 H24A 109.5 . . ?
C23 C24 H24B 109.5 . . ?
C23 C24 H24C 109.5 . . ?
N1 C7 C6 125.5(2) . . ?
N1 C7 H7 117.2 . . ?
C6 C7 H7 117.2 . . ?
N3 C23 C24 113.2(2) . . ?
N3 C23 H23A 108.9 . . ?
N3 C23 H23B 108.9 . . ?
C24 C23 H23A 108.9 . . ?
C24 C23 H23B 108.9 . . ?
H23A C23 H23B 107.8 . . ?
C12 C11 H11 120.4 . . ?
C12 C11 C10 119.3(2) . . ?
C10 C11 H11 120.4 . . ?
C13 C12 H12 119.4 . . ?
C11 C12 C13 121.3(2) . . ?
C11 C12 H12 119.4 . . ?
C25 C26 H26A 109.5 . . ?
C25 C26 H26B 109.5 . . ?
C25 C26 H26C 109.5 . . ?
H26A C26 H26B 109.5 . . ?
H26A C26 H26C 109.5 . . ?
H26B C26 H26C 109.5 . . ?
C9 C10 C11 120.7(2) . . ?
C9 C10 H10 119.6 . . ?
C11 C10 H10 119.6 . . ?
C20 C19 H19 120.0 . . ?
C20 C19 C18 119.9(3) . . ?
C18 C19 H19 120.0 . . ?
C15 C22 H22A 109.5 . . ?
C15 C22 H22B 109.5 . . ?
C15 C22 H22C 109.5 . . ?
H22A C22 H22B 109.5 . . ?
H22A C22 H22C 109.5 . . ?
H22B C22 H22C 109.5 . . ?
C21 C20 H20 119.9 . . ?
C19 C20 C21 120.2(3) . . ?
C19 C20 H20 119.9 . . ?
C17 C18 H18 120.0 . . ?
C19 C18 C17 119.9(3) . . ?
C19 C18 H18 120.0 . . ?
H3A O3 H3B 103.5 . . ?

loop_
_geom_bond_atom_site_label_1
_geom_bond_atom_site_label_2
_geom_bond_distance
_geom_bond_site_symmetry_2
_geom_bond_publ_flag
O1 C1 1.342(3) . ?
O2 C14 1.238(3) . ?
O5 N4 1.243(3) . ?
N3 C25 1.481(3) . ?
N3 C3 1.356(3) . ?
N3 C23 1.470(3) . ?
N1 C8 1.417(3) . ?
N1 C7 1.328(3) . ?
O6 N4 1.247(3) . ?
N2 C14 1.340(3) . ?
N2 C15 1.471(3) . ?
N2 H2 0.95(3) . ?
N4 O4 1.250(3) . ?
C14 C13 1.506(3) . ?
C25 H25A 0.9900 . ?
C25 H25B 0.9900 . ?
C25 C26 1.516(4) . ?
C15 H15 1.0000 . ?
C15 C16 1.523(3) . ?
C15 C22 1.522(3) . ?
C13 C8 1.410(3) . ?
C13 C12 1.393(3) . ?
C6 C1 1.426(3) . ?
C6 C5 1.421(3) . ?
C6 C7 1.400(3) . ?
C16 C21 1.391(4) . ?
C16 C17 1.391(4) . ?
C8 C9 1.396(3) . ?
C2 H2A 0.9500 . ?
C2 C1 1.383(3) . ?
C2 C3 1.410(3) . ?
C3 C4 1.439(3) . ?
C4 H4 0.9500 . ?
C4 C5 1.360(3) . ?
C5 H5 0.9500 . ?
C21 H21 0.9500 . ?
C21 C20 1.391(4) . ?
C17 H17 0.9500 . ?
C17 C18 1.388(4) . ?
C9 H9 0.9500 . ?
C9 C10 1.386(3) . ?
C24 H24A 0.9800 . ?
C24 H24B 0.9800 . ?
C24 H24C 0.9800 . ?
C24 C23 1.526(3) . ?
C7 H7 0.9500 . ?
C23 H23A 0.9900 . ?
C23 H23B 0.9900 . ?
C11 H11 0.9500 . ?
C11 C12 1.388(4) . ?
C11 C10 1.392(4) . ?
C12 H12 0.9500 . ?
C26 H26A 0.9800 . ?
C26 H26B 0.9800 . ?
C26 H26C 0.9800 . ?
C10 H10 0.9500 . ?
C19 H19 0.9500 . ?
C19 C20 1.380(4) . ?
C19 C18 1.387(4) . ?
C22 H22A 0.9800 . ?
C22 H22B 0.9800 . ?
C22 H22C 0.9800 . ?
C20 H20 0.9500 . ?
C18 H18 0.9500 . ?
O3 H3A 0.8695 . ?
O3 H3B 0.78(4) . ?

loop_
_geom_torsion_atom_site_label_1
_geom_torsion_atom_site_label_2
_geom_torsion_atom_site_label_3
_geom_torsion_atom_site_label_4
_geom_torsion
_geom_torsion_site_symmetry_1
_geom_torsion_site_symmetry_2
_geom_torsion_site_symmetry_3
_geom_torsion_site_symmetry_4
_geom_torsion_publ_flag
O2 C14 C13 C8 38.6(3) . . . . ?
O2 C14 C13 C12 -137.8(2) . . . . ?
N3 C3 C4 C5 -179.9(2) . . . . ?
N1 C8 C9 C10 176.4(2) . . . . ?
N2 C14 C13 C8 -143.5(2) . . . . ?
N2 C14 C13 C12 40.1(3) . . . . ?
N2 C15 C16 C21 -129.9(2) . . . . ?
N2 C15 C16 C17 53.0(3) . . . . ?
C14 N2 C15 C16 82.5(3) . . . . ?
C14 N2 C15 C22 -155.1(2) . . . . ?
C14 C13 C8 N1 7.6(3) . . . . ?
C14 C13 C8 C9 -175.7(2) . . . . ?
C14 C13 C12 C11 175.7(2) . . . . ?
C25 N3 C3 C2 -3.6(3) . . . . ?
C25 N3 C3 C4 176.3(2) . . . . ?
C25 N3 C23 C24 103.3(3) . . . . ?
C15 N2 C14 O2 8.4(4) . . . . ?
C15 N2 C14 C13 -169.5(2) . . . . ?
C15 C16 C21 C20 -176.7(2) . . . . ?
C15 C16 C17 C18 177.3(2) . . . . ?
C13 C8 C9 C10 -0.2(3) . . . . ?
C16 C21 C20 C19 -0.2(4) . . . . ?
C16 C17 C18 C19 -0.9(4) . . . . ?
C8 N1 C7 C6 -178.3(2) . . . . ?
C8 C13 C12 C11 -0.8(3) . . . . ?
C8 C9 C10 C11 -0.1(3) . . . . ?
C2 C3 C4 C5 -0.1(3) . . . . ?
C1 C6 C5 C4 1.1(3) . . . . ?
C1 C6 C7 N1 2.4(4) . . . . ?
C1 C2 C3 N3 -179.7(2) . . . . ?
C1 C2 C3 C4 0.5(3) . . . . ?
C3 N3 C25 C26 89.2(3) . . . . ?
C3 N3 C23 C24 -70.1(3) . . . . ?
C3 C2 C1 O1 179.1(2) . . . . ?
C3 C2 C1 C6 0.0(3) . . . . ?
C3 C4 C5 C6 -0.7(3) . . . . ?
C5 C6 C1 O1 -179.9(2) . . . . ?
C5 C6 C1 C2 -0.7(3) . . . . ?
C5 C6 C7 N1 -176.9(2) . . . . ?
C21 C16 C17 C18 0.1(4) . . . . ?
C17 C16 C21 C20 0.5(4) . . . . ?
C7 N1 C8 C13 -175.9(2) . . . . ?
C7 N1 C8 C9 7.4(3) . . . . ?
C7 C6 C1 O1 0.8(3) . . . . ?
C7 C6 C1 C2 180.0(2) . . . . ?
C7 C6 C5 C4 -179.5(2) . . . . ?
C23 N3 C25 C26 -84.2(3) . . . . ?
C23 N3 C3 C2 169.6(2) . . . . ?
C23 N3 C3 C4 -10.6(3) . . . . ?
C12 C13 C8 N1 -176.0(2) . . . . ?
C12 C13 C8 C9 0.7(3) . . . . ?
C12 C11 C10 C9 0.0(4) . . . . ?
C10 C11 C12 C13 0.5(4) . . . . ?
C22 C15 C16 C21 108.8(3) . . . . ?
C22 C15 C16 C17 -68.3(3) . . . . ?
C20 C19 C18 C17 1.2(4) . . . . ?
C18 C19 C20 C21 -0.6(4) . . . . ?
